data_2233475
loop_
_publ_author_name
'Natarajan, Sampath'
'Mathews, Rita'

_publ_section_title
;
 4-Amino-3-(4-chlorophenyl)-1<i>H</i>-1,2,4-triazole-5(4<i>H</i>)-thione
;
_journal_coeditor_code HB6583
_journal_issue 2
_journal_name_full 'Acta Crystallographica Section E'
_journal_page_first o443
_journal_paper_doi 10.1107/S1600536812000785
_journal_volume 68
_journal_year 2012
_chemical_formula_iupac 'C8 H7 Cl N4 S'
_chemical_formula_moiety 'C8 H7 Cl N4 S'
_chemical_formula_sum 'C8 H7 Cl N4 S'
_chemical_formula_weight 226.69
_chemical_name_systematic
;
4-Amino-3-(4-chlorophenyl)-1<i>H</i>-1,2,4-triazole-5(4<i>H</i>)-thione
;
_space_group_IT_number 2
_symmetry_cell_setting triclinic
_symmetry_space_group_name_Hall '-P 1'
_symmetry_space_group_name_H-M 'P -1'
_atom_sites_solution_hydrogens geom
_atom_sites_solution_primary direct
_atom_sites_solution_secondary difmap
_audit_creation_method SHELXL-97
_cell_angle_alpha 72.501(10)
_cell_angle_beta 87.597(10)
_cell_angle_gamma 67.88(2)
_cell_formula_units_Z 2
_cell_length_a 6.0765(9)
_cell_length_b 8.0268(7)
_cell_length_c 10.9873(16)
_cell_measurement_reflns_used 25
_cell_measurement_temperature 293(2)
_cell_measurement_theta_max 60
_cell_measurement_theta_min 1
_cell_volume 471.94(13)
_computing_cell_refinement '<i>CAD-4 EXPRESS</i> (Enraf--Nonius, 1994)'
_computing_data_collection '<i>CAD-4 EXPRESS</i> (Enraf--Nonius, 1994)'
_computing_data_reduction 'XCAD4 (Harms, 1996)'
_computing_molecular_graphics
;
ORTEP-3 (Farrugia, 1997) and PLATON (Spek, 2009)
;
_computing_publication_material
;
SHELXL97 (Sheldrick, 2008) and PLATON (Spek, 2009)
;
_computing_structure_refinement 'SHELXL97 (Sheldrick, 2008)'
_computing_structure_solution 'SHELXS97 (Sheldrick, 2008)'
_diffrn_ambient_temperature 293(2)
_diffrn_measured_fraction_theta_full 0.982
_diffrn_measured_fraction_theta_max 0.974
_diffrn_measurement_device_type 'Enraf--Nonius CAD-4'
_diffrn_measurement_method \w
_diffrn_radiation_monochromator graphite
_diffrn_radiation_source 'fine-focus sealed tube'
_diffrn_radiation_type CuK\a
_diffrn_radiation_wavelength 1.54184
_diffrn_reflns_av_R_equivalents 0.0536
_diffrn_reflns_av_sigmaI/netI 0.0250
_diffrn_reflns_limit_h_max 7
_diffrn_reflns_limit_h_min -6
_diffrn_reflns_limit_k_max 9
_diffrn_reflns_limit_k_min -9
_diffrn_reflns_limit_l_max 13
_diffrn_reflns_limit_l_min -9
_diffrn_reflns_number 1912
_diffrn_reflns_theta_full 67.50
_diffrn_reflns_theta_max 72.52
_diffrn_reflns_theta_min 4.23
_diffrn_standards_decay_% 0
_diffrn_standards_interval_time 60
_diffrn_standards_number 3
_exptl_absorpt_coefficient_mu 5.351
_exptl_absorpt_correction_T_max 0.6180
_exptl_absorpt_correction_T_min 0.1459
_exptl_absorpt_correction_type refdelf
_exptl_absorpt_process_details
;
(SHELXA; Sheldrick, 2008)
;
_exptl_crystal_colour yellow
_exptl_crystal_density_diffrn 1.595
_exptl_crystal_density_method 'not measured'
_exptl_crystal_description needle
_exptl_crystal_F_000 232
_exptl_crystal_size_max 0.24
_exptl_crystal_size_mid 0.18
_exptl_crystal_size_min 0.12
_refine_diff_density_max 0.617
_refine_diff_density_min -0.509
_refine_ls_extinction_coef 0.031(8)
_refine_ls_extinction_expression Fc^*^=kFc[1+0.001xFc^2^\l^3^/sin(2\q)]^-1/4^
_refine_ls_extinction_method 'SHELXL97 (Sheldrick, 2008)'
_refine_ls_goodness_of_fit_ref 1.085
_refine_ls_hydrogen_treatment mixed
_refine_ls_matrix_type full
_refine_ls_number_parameters 173
_refine_ls_number_reflns 1818
_refine_ls_number_restraints 0
_refine_ls_restrained_S_all 1.085
_refine_ls_R_factor_all 0.0832
_refine_ls_R_factor_gt 0.0798
_refine_ls_shift/su_max 0.000
_refine_ls_shift/su_mean 0.000
_refine_ls_structure_factor_coef Fsqd
_refine_ls_weighting_details 'calc w=1/[\s^2^(Fo^2^)+(0.1913P)^2^+0.1469P] where P=(Fo^2^+2Fc^2^)/3'
_refine_ls_weighting_scheme calc
_refine_ls_wR_factor_gt 0.2298
_refine_ls_wR_factor_ref 0.2355
_reflns_number_gt 1670
_reflns_number_total 1818
_reflns_threshold_expression I>2\s(I)
_cod_data_source_file hb6583.cif
_cod_data_source_block I
_cod_original_cell_volume 471.94(12)
_cod_database_code 2233475
_cod_database_fobs_code 2233475

loop_
_symmetry_equiv_pos_as_xyz
'x, y, z'
'-x, -y, -z'

loop_
_atom_site_type_symbol
_atom_site_label
_atom_site_fract_x
_atom_site_fract_y
_atom_site_fract_z
_atom_site_U_iso_or_equiv
_atom_site_adp_type
_atom_site_calc_flag
_atom_site_refinement_flags
_atom_site_occupancy
_atom_site_symmetry_multiplicity
_atom_site_disorder_assembly
_atom_site_disorder_group
Cl Cl1 0.91511(17) 0.68117(13) -0.30339(8) 0.0585(5) Uani d . 1 1 A .
S S1 0.31850(16) 0.79307(13) 0.50686(8) 0.0534(5) Uani d . 1 1 . .
N N1 0.5022(5) 0.7466(4) 0.2844(2) 0.0404(7) Uani d . 1 1 . .
N N2 0.7683(6) 0.8756(5) 0.2550(3) 0.0569(9) Uani d . 1 1 . .
N N3 0.6640(6) 0.8820(5) 0.3677(3) 0.0596(9) Uani d . 1 1 . .
H H3 0.7032 0.9292 0.4196 0.072 Uiso d R 1 1 . .
N N4 0.3603(7) 0.6528(5) 0.2662(3) 0.0541(8) Uani d . 1 1 . .
C C1 0.4998(6) 0.8091(5) 0.3885(3) 0.0453(8) Uani d . 1 1 . .
C C2 0.6627(5) 0.7938(4) 0.2044(3) 0.0407(7) Uani d . 1 1 A .
C C3 0.7171(5) 0.7637(4) 0.0791(3) 0.0395(7) Uani d . 1 1 . .
C C4A 0.5509(19) 0.7474(19) 0.0004(9) 0.0404(19) Uani d P 0.50(2) 1 A 1
H H4A 0.4041 0.7494 0.0291 0.048 Uiso calc PR 0.50(2) 1 A 1
C C5A 0.6105(19) 0.7284(18) -0.1214(9) 0.048(2) Uani d P 0.50(2) 1 A 1
H H5A 0.5020 0.7227 -0.1757 0.057 Uiso calc PR 0.50(2) 1 A 1
C C4B 0.631(2) 0.661(2) 0.0331(10) 0.041(2) Uani d P 0.50(2) 1 A 2
H H4B 0.5303 0.6072 0.0799 0.050 Uiso calc PR 0.50(2) 1 A 2
C C5B 0.694(2) 0.636(2) -0.0856(10) 0.047(3) Uani d P 0.50(2) 1 A 2
H H5B 0.6401 0.5606 -0.1156 0.056 Uiso calc PR 0.50(2) 1 A 2
C C6 0.8321(6) 0.7185(4) -0.1578(3) 0.0437(8) Uani d . 1 1 . .
C C7A 0.9891(19) 0.737(2) -0.0863(8) 0.047(2) Uani d P 0.50(2) 1 A 1
H H7A 1.1338 0.7384 -0.1168 0.057 Uiso calc PR 0.50(2) 1 A 1
C C8A 0.9324(19) 0.755(2) 0.0335(8) 0.047(2) Uani d P 0.50(2) 1 A 1
H H8A 1.0451 0.7608 0.0850 0.057 Uiso calc PR 0.50(2) 1 A 1
C C7B 0.9186(19) 0.831(2) -0.1110(9) 0.046(2) Uani d P 0.50(2) 1 A 2
H H7B 1.0154 0.8880 -0.1592 0.056 Uiso calc PR 0.50(2) 1 A 2
C C8B 0.8574(18) 0.856(2) 0.0063(8) 0.041(2) Uani d P 0.50(2) 1 A 2
H H8B 0.9085 0.9321 0.0371 0.050 Uiso calc PR 0.50(2) 1 A 2
H H4C 0.394(11) 0.538(9) 0.327(6) 0.095(19) Uiso d . 1 1 . .
H H4D 0.198(12) 0.724(9) 0.277(6) 0.096(18) Uiso d . 1 1 . .

loop_
_atom_site_aniso_label
_atom_site_aniso_U_11
_atom_site_aniso_U_22
_atom_site_aniso_U_33
_atom_site_aniso_U_12
_atom_site_aniso_U_13
_atom_site_aniso_U_23
Cl1 0.0650(7) 0.0717(7) 0.0365(6) -0.0151(5) 0.0119(4) -0.0289(4)
S1 0.0548(7) 0.0735(7) 0.0408(6) -0.0209(5) 0.0126(4) -0.0356(5)
N1 0.0407(14) 0.0474(13) 0.0337(13) -0.0068(10) 0.0014(10) -0.0258(11)
N2 0.0591(18) 0.090(2) 0.0414(16) -0.0351(16) 0.0129(13) -0.0406(15)
N3 0.0627(19) 0.098(2) 0.0446(16) -0.0400(17) 0.0151(14) -0.0490(17)
N4 0.0587(19) 0.073(2) 0.0469(17) -0.0299(15) 0.0138(14) -0.0360(15)
C1 0.0451(17) 0.0584(17) 0.0326(15) -0.0081(14) 0.0023(12) -0.0295(13)
C2 0.0359(15) 0.0500(16) 0.0358(15) -0.0072(12) -0.0010(11) -0.0238(12)
C3 0.0373(15) 0.0435(14) 0.0330(14) -0.0024(11) 0.0001(11) -0.0213(11)
C4A 0.033(4) 0.049(5) 0.035(4) -0.003(4) 0.001(3) -0.023(3)
C5A 0.050(4) 0.051(5) 0.033(4) -0.005(4) -0.003(3) -0.018(4)
C4B 0.041(4) 0.053(6) 0.034(4) -0.012(4) 0.008(3) -0.027(4)
C5B 0.052(5) 0.057(6) 0.038(4) -0.016(5) 0.004(4) -0.030(4)
C6 0.0419(16) 0.0468(15) 0.0338(16) -0.0026(13) 0.0028(12) -0.0188(12)
C7A 0.047(4) 0.054(6) 0.040(4) -0.014(4) 0.003(3) -0.020(4)
C8A 0.045(4) 0.055(6) 0.045(4) -0.012(4) -0.004(3) -0.028(4)
C7B 0.045(4) 0.048(6) 0.040(4) -0.011(4) 0.010(3) -0.016(4)
C8B 0.041(4) 0.048(6) 0.042(4) -0.012(4) 0.006(3) -0.030(4)

loop_
_atom_type_symbol
_atom_type_description
_atom_type_scat_dispersion_real
_atom_type_scat_dispersion_imag
_atom_type_scat_source
C C 0.0181 0.0091 'International Tables Vol C Tables 4.2.6.8 and 6.1.1.4'
H H 0.0000 0.0000 'International Tables Vol C Tables 4.2.6.8 and 6.1.1.4'
Cl Cl 0.3639 0.7018 'International Tables Vol C Tables 4.2.6.8 and 6.1.1.4'
N N 0.0311 0.0180 'International Tables Vol C Tables 4.2.6.8 and 6.1.1.4'
S S 0.3331 0.5567 'International Tables Vol C Tables 4.2.6.8 and 6.1.1.4'

loop_
_geom_angle_atom_site_label_1
_geom_angle_atom_site_label_2
_geom_angle_atom_site_label_3
_geom_angle
C2 N1 C1 108.7(3)
C2 N1 N4 127.1(3)
C1 N1 N4 124.3(3)
C2 N2 N3 104.2(3)
C1 N3 N2 114.0(3)
C1 N3 H3 123.3
N2 N3 H3 122.7
N1 N4 H4C 113(4)
N1 N4 H4D 109(4)
H4C N4 H4D 104(5)
N3 C1 N1 103.3(3)
N3 C1 S1 131.5(3)
N1 C1 S1 125.2(3)
N2 C2 N1 109.8(3)
N2 C2 C3 122.3(3)
N1 C2 C3 127.9(3)
C4B C3 C8A 110.6(5)
C4B C3 C8B 121.1(5)
C8A C3 C8B 30.7(3)
C4B C3 C4A 28.1(3)
C8A C3 C4A 117.7(5)
C8B C3 C4A 111.9(5)
C4B C3 C2 122.7(4)
C8A C3 C2 119.7(4)
C8B C3 C2 116.1(4)
C4A C3 C2 122.6(4)
C5A C4A C3 119.5(6)
C5A C4A H4A 120.2
C3 C4A H4A 120.2
C6 C5A C4A 118.3(6)
C6 C5A H5A 120.8
C4A C5A H5A 120.8
C3 C4B C5B 119.3(7)
C3 C4B H4B 120.4
C5B C4B H4B 120.4
C6 C5B C4B 121.7(6)
C6 C5B H5B 119.1
C4B C5B H5B 119.1
C7A C6 C5B 112.0(5)
C7A C6 C5A 123.0(5)
C5B C6 C5A 30.8(4)
C7A C6 C7B 28.6(3)
C5B C6 C7B 119.2(5)
C5A C6 C7B 113.4(5)
C7A C6 Cl1 118.0(4)
C5B C6 Cl1 121.1(4)
C5A C6 Cl1 119.0(4)
C7B C6 Cl1 119.7(4)
C6 C7A C8A 118.8(7)
C6 C7A H7A 120.6
C8A C7A H7A 120.6
C3 C8A C7A 122.4(6)
C3 C8A H8A 118.8
C7A C8A H8A 118.8
C8B C7B C6 119.3(7)
C8B C7B H7B 120.3
C6 C7B H7B 120.3
C7B C8B C3 119.3(6)
C7B C8B H8B 120.4
C3 C8B H8B 120.4

loop_
_geom_bond_atom_site_label_1
_geom_bond_atom_site_label_2
_geom_bond_distance
Cl1 C6 1.735(3)
S1 C1 1.675(3)
N1 C2 1.368(4)
N1 C1 1.378(4)
N1 N4 1.394(4)
N2 C2 1.311(4)
N2 N3 1.373(4)
N3 C1 1.315(5)
N3 H3 0.8572
N4 H4C 0.91(6)
N4 H4D 0.96(7)
C2 C3 1.471(4)
C3 C4B 1.344(8)
C3 C8A 1.365(9)
C3 C8B 1.405(9)
C3 C4A 1.423(8)
C4A C5A 1.410(9)
C4A H4A 0.9300
C5A C6 1.368(9)
C5A H5A 0.9300
C4B C5B 1.395(9)
C4B H4B 0.9300
C5B C6 1.346(9)
C5B H5B 0.9300
C6 C7A 1.339(9)
C6 C7B 1.421(10)
C7A C8A 1.381(10)
C7A H7A 0.9300
C8A H8A 0.9300
C7B C8B 1.377(10)
C7B H7B 0.9300
C8B H8B 0.9300

loop_
_geom_hbond_atom_site_label_D
_geom_hbond_atom_site_label_H
_geom_hbond_atom_site_label_A
_geom_hbond_site_symmetry_A
_geom_hbond_distance_DH
_geom_hbond_distance_HA
_geom_hbond_distance_DA
_geom_hbond_angle_DHA
C4B H4B N4 . 0.93 2.32 2.98 128
N3 H3 S1 2_676 0.86 2.55 3.332(3) 152
C5B H5B N4 2_665 0.93 2.72 3.582(8) 155
C8A H8A N4 1_655 0.93 2.53 3.416(9) 158
C7B H7B N2 2_775 0.93 2.64 3.541(10) 162
N4 H4C S1 2_666 0.91(6) 2.70(6) 3.552(4) 155(5)
N4 H4D N2 1_455 0.96(7) 2.42(7) 3.349(5) 164(5)

loop_
_geom_torsion_atom_site_label_1
_geom_torsion_atom_site_label_2
_geom_torsion_atom_site_label_3
_geom_torsion_atom_site_label_4
_geom_torsion
C2 N2 N3 C1 -0.2(5)
N2 N3 C1 N1 1.7(4)
N2 N3 C1 S1 -177.0(3)
C2 N1 C1 N3 -2.5(3)
N4 N1 C1 N3 178.0(3)
C2 N1 C1 S1 176.3(2)
N4 N1 C1 S1 -3.2(4)
N3 N2 C2 N1 -1.4(4)
N3 N2 C2 C3 178.1(3)
C1 N1 C2 N2 2.5(4)
N4 N1 C2 N2 -178.0(3)
C1 N1 C2 C3 -176.9(3)
N4 N1 C2 C3 2.5(5)
N2 C2 C3 C4B 172.1(9)
N1 C2 C3 C4B -8.5(9)
N2 C2 C3 C8A 24.1(9)
N1 C2 C3 C8A -156.5(8)
N2 C2 C3 C8B -10.5(7)
N1 C2 C3 C8B 168.9(7)
N2 C2 C3 C4A -154.4(7)
N1 C2 C3 C4A 25.0(8)
C4B C3 C4A C5A -83.7(11)
C8A C3 C4A C5A -1.8(10)
C8B C3 C4A C5A 31.6(9)
C2 C3 C4A C5A 176.8(6)
C3 C4A C5A C6 2.6(11)
C8A C3 C4B C5B -28.3(10)
C8B C3 C4B C5B 3.9(11)
C4A C3 C4B C5B 82.2(13)
C2 C3 C4B C5B -178.8(6)
C3 C4B C5B C6 -2.7(14)
C4B C5B C6 C7A 31.8(11)
C4B C5B C6 C5A -86.1(12)
C4B C5B C6 C7B 1.1(11)
C4B C5B C6 Cl1 178.4(7)
C4A C5A C6 C7A -4.1(11)
C4A C5A C6 C5B 73.4(10)
C4A C5A C6 C7B -34.8(9)
C4A C5A C6 Cl1 176.3(5)
C5B C6 C7A C8A -28.2(10)
C5A C6 C7A C8A 4.5(11)
C7B C6 C7A C8A 82.8(12)
Cl1 C6 C7A C8A -175.9(6)
C4B C3 C8A C7A 32.1(10)
C8B C3 C8A C7A -84.4(11)
C4A C3 C8A C7A 2.2(11)
C2 C3 C8A C7A -176.4(7)
C6 C7A C8A C3 -3.5(13)
C7A C6 C7B C8B -83.4(12)
C5B C6 C7B C8B -0.8(10)
C5A C6 C7B C8B 33.1(9)
Cl1 C6 C7B C8B -178.1(5)
C6 C7B C8B C3 2.0(11)
C4B C3 C8B C7B -3.6(10)
C8A C3 C8B C7B 74.2(9)
C4A C3 C8B C7B -33.5(9)
C2 C3 C8B C7B 178.9(6)
